data_4031548
loop_
_publ_author_name
'Kaleta, Ji\<r\'i'
'Kaletov\'a, Eva'
'C\'isa\<rov\'a, Ivana'
'Teat, Simon J.'
'Michl, Josef'

_publ_section_title
;
 Synthesis of Triptycene-Based Molecular Rotors for Langmuir-Blodgett
 Monolayers.
;
_journal_issue 20
_journal_name_full 'The Journal of organic chemistry'
_journal_page_first 10134
_journal_page_last 10150
_journal_paper_doi 10.1021/acs.joc.5b01753
_journal_volume 80
_journal_year 2015
_chemical_compound_source 'synthesized by Dr. Jiri Kaleta'
_chemical_formula_moiety 'C57 H30 O2'
_chemical_formula_sum 'C71.5 H60 O5'
_chemical_formula_weight 999.19
_space_group_crystal_system triclinic
_space_group_IT_number 2
_space_group_name_Hall '-P 1'
_space_group_name_H-M_alt 'P -1'
_symmetry_space_group_name_Hall '-P 1'
_symmetry_space_group_name_H-M 'P -1'
_atom_sites_solution_hydrogens geom
_atom_sites_solution_primary 'Intrinsic Phasing'
_atom_sites_solution_secondary difmap
_audit_creation_method SHELXL-2014/7
_cell_angle_alpha 97.056(7)
_cell_angle_beta 92.982(6)
_cell_angle_gamma 100.618(7)
_cell_formula_units_Z 2
_cell_length_a 8.1007(7)
_cell_length_b 15.4383(14)
_cell_length_c 22.617(2)
_cell_measurement_reflns_used 4129
_cell_measurement_temperature 100(2)
_cell_measurement_theta_max 20.65
_cell_measurement_theta_min 2.63
_cell_volume 2750.9(4)
_computing_cell_refinement 'Bruker SAINT v8.34a'
_computing_data_collection 'Bruker APEX 2'
_computing_data_reduction 'Bruker SAINT v8.34a'
_computing_molecular_graphics 'Bruker SHELXTL'
_computing_publication_material 'Bruker SHELXTL & local programs'
_computing_structure_refinement 'SHELXL-2014/7 (Sheldrick, 2014)'
_computing_structure_solution 'Bruker SHELXTL 2014/4'
_diffrn_ambient_temperature 100(2)
_diffrn_detector_area_resol_mean 10.42
_diffrn_measured_fraction_theta_full 0.999
_diffrn_measured_fraction_theta_max 0.997
_diffrn_measurement_device_type 'Bruker D8 with PHOTON 100 detector'
_diffrn_measurement_method '\w/\q shutterless scans'
_diffrn_radiation_type synchrotron
_diffrn_radiation_wavelength 0.7749
_diffrn_reflns_av_R_equivalents 0.1249
_diffrn_reflns_av_unetI/netI 0.0666
_diffrn_reflns_Laue_measured_fraction_full 0.999
_diffrn_reflns_Laue_measured_fraction_max 0.997
_diffrn_reflns_number 4357
_diffrn_reflns_point_group_measured_fraction_full 0.999
_diffrn_reflns_point_group_measured_fraction_max 0.997
_diffrn_reflns_theta_full 20.650
_diffrn_reflns_theta_max 20.668
_diffrn_reflns_theta_min 2.308
_diffrn_source 'Advanced Light Source station 11.3.1'
_exptl_absorpt_coefficient_mu 0.088
_exptl_absorpt_correction_T_max 0.998
_exptl_absorpt_correction_T_min 0.687
_exptl_absorpt_correction_type multi-scan
_exptl_absorpt_process_details 'TWINABS 2012/1 Bruker AXS Madison WI USA'
_exptl_crystal_colour colourless
_exptl_crystal_density_diffrn 1.206
_exptl_crystal_description lath
_exptl_crystal_F_000 1058
_exptl_crystal_size_max 0.300
_exptl_crystal_size_mid 0.050
_exptl_crystal_size_min 0.020
_refine_diff_density_max 0.883
_refine_diff_density_min -0.407
_refine_diff_density_rms 0.072
_refine_ls_extinction_method none
_refine_ls_goodness_of_fit_ref 1.124
_refine_ls_hydrogen_treatment constr
_refine_ls_matrix_type full
_refine_ls_number_parameters 687
_refine_ls_number_reflns 4357
_refine_ls_number_restraints 11
_refine_ls_restrained_S_all 1.126
_refine_ls_R_factor_all 0.1384
_refine_ls_R_factor_gt 0.0960
_refine_ls_shift/su_max 0.000
_refine_ls_shift/su_mean 0.000
_refine_ls_structure_factor_coef Fsqd
_refine_ls_weighting_details 'w=1/[\s^2^(Fo^2^)+(0.2000P)^2^] where P=(Fo^2^+2Fc^2^)/3'
_refine_ls_weighting_scheme calc
_refine_ls_wR_factor_gt 0.2689
_refine_ls_wR_factor_ref 0.3030
_reflns_Friedel_coverage 0.000
_reflns_number_gt 2801
_reflns_number_total 4357
_reflns_threshold_expression 'I > 2\s(I)'
_cod_data_source_file jo5b01753_si_003.cif
_cod_data_source_block JK566
_cod_depositor_comments 'Adding full bibliography for 4031540--4031548.cif.'
_cod_original_formula_sum 'C71.50 H60 O5'
_cod_database_code 4031548
_shelx_shelxl_version_number 2014/7
_shelx_space_group_comment
;
The symmetry employed for this shelxl refinement is uniquely defined
by the following loop, which should always be used as a source of
symmetry information in preference to the above space-group names.
They are only intended as comments.
;
_shelx_estimated_absorpt_t_min 0.974
_shelx_estimated_absorpt_t_max 0.998

loop_
_space_group_symop_operation_xyz
'x, y, z'
'-x, -y, -z'

loop_
_atom_site_label
_atom_site_type_symbol
_atom_site_fract_x
_atom_site_fract_y
_atom_site_fract_z
_atom_site_U_iso_or_equiv
_atom_site_adp_type
_atom_site_occupancy
_atom_site_site_symmetry_order
_atom_site_calc_flag
_atom_site_refinement_flags_posn
_atom_site_refinement_flags_adp
_atom_site_refinement_flags_occupancy
_atom_site_disorder_assembly
_atom_site_disorder_group
O1 O 0.7245(10) 0.8596(5) 0.0237(3) 0.085(2) Uani 1 1 d . . . . .
H1 H 0.7301 0.9056 0.0070 0.127 Uiso 1 1 calc R U . . .
O2 O 0.4655(10) 0.8294(6) -0.0107(4) 0.112(4) Uani 1 1 d . . . . .
C1 C 0.5729(15) 0.8212(6) 0.0227(4) 0.046(2) Uani 1 1 d . . . . .
C2 C 0.5432(10) 0.7629(6) 0.0682(4) 0.043(2) Uani 1 1 d . . . . .
C3 C 0.5147(10) 0.7180(6) 0.1072(4) 0.042(2) Uani 1 1 d . . . . .
C4 C 0.4796(10) 0.6603(5) 0.1541(3) 0.036(2) Uani 1 1 d . . . . .
C5 C 0.2937(10) 0.6445(6) 0.1689(4) 0.036(2) Uani 1 1 d . . . . .
C6 C 0.1688(12) 0.6789(5) 0.1425(4) 0.038(2) Uani 1 1 d . . . . .
H6A H 0.1916 0.7148 0.1116 0.046 Uiso 1 1 calc R U . . .
C7 C 0.0080(12) 0.6600(6) 0.1620(4) 0.045(2) Uani 1 1 d . . . . .
H7A H -0.0801 0.6835 0.1442 0.054 Uiso 1 1 calc R U . . .
C8 C -0.0253(11) 0.6079(6) 0.2065(4) 0.046(2) Uani 1 1 d . . . . .
H8A H -0.1355 0.5960 0.2198 0.055 Uiso 1 1 calc R U . . .
C9 C 0.1038(12) 0.5723(5) 0.2324(4) 0.040(2) Uani 1 1 d . . . . .
H9A H 0.0818 0.5359 0.2631 0.048 Uiso 1 1 calc R U . . .
C10 C 0.2618(11) 0.5906(5) 0.2128(4) 0.035(2) Uani 1 1 d . . . . .
C11 C 0.4194(10) 0.5580(5) 0.2363(3) 0.034(2) Uani 1 1 d . . . . .
C12 C 0.5488(10) 0.6444(6) 0.2580(4) 0.035(2) Uani 1 1 d . . . . .
C13 C 0.6307(12) 0.6673(6) 0.3129(4) 0.045(2) Uani 1 1 d . . . . .
H13A H 0.6103 0.6289 0.3426 0.054 Uiso 1 1 calc R U . . .
C14 C 0.7446(12) 0.7473(7) 0.3257(4) 0.052(3) Uani 1 1 d . . . . .
H14A H 0.7994 0.7654 0.3646 0.063 Uiso 1 1 calc R U . . .
C15 C 0.7772(11) 0.8000(6) 0.2812(5) 0.049(2) Uani 1 1 d . . . . .
H15A H 0.8593 0.8533 0.2893 0.059 Uiso 1 1 calc R U . . .
C16 C 0.6939(11) 0.7773(6) 0.2254(4) 0.041(2) Uani 1 1 d . . . . .
H16A H 0.7138 0.8156 0.1956 0.050 Uiso 1 1 calc R U . . .
C17 C 0.5810(10) 0.6979(6) 0.2137(4) 0.035(2) Uani 1 1 d . . . . .
C18 C 0.5215(9) 0.5670(5) 0.1375(4) 0.035(2) Uani 1 1 d . . . . .
C19 C 0.5840(9) 0.5355(6) 0.0854(4) 0.036(2) Uani 1 1 d . . . . .
H19A H 0.6054 0.5723 0.0549 0.043 Uiso 1 1 calc R U . . .
C20 C 0.6153(10) 0.4499(6) 0.0779(4) 0.041(2) Uani 1 1 d . . . . .
H20A H 0.6553 0.4268 0.0417 0.049 Uiso 1 1 calc R U . . .
C21 C 0.5883(10) 0.3988(6) 0.1232(4) 0.044(2) Uani 1 1 d . . . . .
H21A H 0.6135 0.3407 0.1185 0.053 Uiso 1 1 calc R U . . .
C22 C 0.5254(10) 0.4299(6) 0.1752(4) 0.041(2) Uani 1 1 d . . . . .
H22A H 0.5058 0.3933 0.2059 0.049 Uiso 1 1 calc R U . . .
C23 C 0.4909(9) 0.5143(6) 0.1823(3) 0.031(2) Uani 1 1 d . . . . .
C24 C 0.3816(10) 0.4988(6) 0.2815(4) 0.043(2) Uani 1 1 d . . . . .
C25 C 0.3467(11) 0.4463(7) 0.3155(4) 0.050(3) Uani 1 1 d . . . . .
C26 C 0.3120(11) 0.3835(7) 0.3546(4) 0.053(3) Uani 1 1 d . . . . .
C27 C 0.2841(11) 0.3286(7) 0.3891(4) 0.052(3) Uani 1 1 d . . . . .
C28 C 0.2605(12) 0.2641(6) 0.4285(4) 0.044(2) Uani 1 1 d . . . . .
C29 C 0.3682(12) 0.2065(7) 0.4327(4) 0.061(3) Uani 1 1 d . . . . .
H29A H 0.4625 0.2097 0.4092 0.073 Uiso 1 1 calc R U . . .
C30 C 0.3394(13) 0.1437(6) 0.4710(4) 0.055(3) Uani 1 1 d . . . . .
H30A H 0.4142 0.1032 0.4730 0.065 Uiso 1 1 calc R U . . .
C31 C 0.2061(12) 0.1373(6) 0.5066(4) 0.044(2) Uani 1 1 d . . . . .
C32 C 0.0964(12) 0.1961(7) 0.5017(4) 0.050(2) Uani 1 1 d . . . . .
H32A H 0.0023 0.1930 0.5253 0.060 Uiso 1 1 calc R U . . .
C33 C 0.1229(12) 0.2595(6) 0.4625(4) 0.054(3) Uani 1 1 d . . . . .
H33A H 0.0472 0.2992 0.4592 0.065 Uiso 1 1 calc R U . . .
C34 C 0.1821(10) 0.0730(6) 0.5478(4) 0.046(2) Uani 1 1 d . . . . .
C35 C 0.1632(11) 0.0230(6) 0.5827(4) 0.045(3) Uani 1 1 d . . . . .
C36 C 0.1425(11) -0.0325(7) 0.6239(4) 0.048(3) Uani 1 1 d . . . . .
C37 C 0.1255(10) -0.0797(6) 0.6639(4) 0.046(3) Uani 1 1 d . . . . .
C38 C 0.1033(10) -0.1376(6) 0.7119(3) 0.041(2) Uani 1 1 d . . . . .
C39 C -0.0797(10) -0.1574(5) 0.7294(4) 0.034(2) Uani 1 1 d . . . . .
C40 C -0.2149(12) -0.1253(5) 0.7068(4) 0.045(2) Uani 1 1 d . . . . .
H40A H -0.2010 -0.0862 0.6773 0.054 Uiso 1 1 calc R U . . .
C41 C -0.3700(12) -0.1511(7) 0.7281(5) 0.056(3) Uani 1 1 d . . . . .
H41A H -0.4644 -0.1295 0.7133 0.067 Uiso 1 1 calc R U . . .
C42 C -0.3887(12) -0.2073(6) 0.7698(4) 0.053(3) Uani 1 1 d . . . . .
H42A H -0.4972 -0.2261 0.7831 0.063 Uiso 1 1 calc R U . . .
C43 C -0.2537(12) -0.2376(6) 0.7934(4) 0.052(3) Uani 1 1 d . . . . .
H43A H -0.2687 -0.2756 0.8235 0.062 Uiso 1 1 calc R U . . .
C44 C -0.0983(10) -0.2130(5) 0.7736(4) 0.035(2) Uani 1 1 d . . . . .
C45 C 0.0630(10) -0.2397(6) 0.7948(4) 0.043(2) Uani 1 1 d . . . . .
H45A H 0.0480 -0.2787 0.8271 0.051 Uiso 1 1 calc R U . . .
C46 C 0.1887(10) -0.1528(6) 0.8134(4) 0.039(2) Uani 1 1 d . . . . .
C47 C 0.2753(11) -0.1274(6) 0.8681(4) 0.044(2) Uani 1 1 d . . . . .
H47A H 0.2606 -0.1655 0.8981 0.053 Uiso 1 1 calc R U . . .
C48 C 0.3849(11) -0.0460(6) 0.8796(4) 0.045(2) Uani 1 1 d . . . . .
H48A H 0.4462 -0.0287 0.9175 0.054 Uiso 1 1 calc R U . . .
C49 C 0.4056(10) 0.0104(6) 0.8362(4) 0.046(2) Uani 1 1 d . . . . .
H49A H 0.4794 0.0666 0.8445 0.055 Uiso 1 1 calc R U . . .
C50 C 0.3179(10) -0.0157(6) 0.7804(4) 0.040(2) Uani 1 1 d . . . . .
H50A H 0.3319 0.0223 0.7502 0.048 Uiso 1 1 calc R U . . .
C51 C 0.2110(9) -0.0967(6) 0.7693(3) 0.032(2) Uani 1 1 d . . . . .
C52 C 0.1508(9) -0.2292(6) 0.6945(4) 0.036(2) Uani 1 1 d . . . . .
C53 C 0.2124(10) -0.2591(7) 0.6414(4) 0.051(3) Uani 1 1 d . . . . .
H53A H 0.2282 -0.2218 0.6110 0.061 Uiso 1 1 calc R U . . .
C54 C 0.2508(11) -0.3428(7) 0.6324(5) 0.063(3) Uani 1 1 d . . . . .
H54A H 0.2911 -0.3642 0.5958 0.076 Uiso 1 1 calc R U . . .
C55 C 0.2291(12) -0.3957(7) 0.6788(6) 0.068(3) Uani 1 1 d . . . . .
H55A H 0.2573 -0.4530 0.6740 0.082 Uiso 1 1 calc R U . . .
C56 C 0.1671(10) -0.3649(7) 0.7310(5) 0.049(3) Uani 1 1 d . . . . .
H56A H 0.1509 -0.4019 0.7616 0.059 Uiso 1 1 calc R U . . .
C57 C 0.1284(10) -0.2822(6) 0.7398(4) 0.040(2) Uani 1 1 d . . . . .
O1S O 0.7896(8) 0.9732(5) -0.0515(3) 0.074(2) Uani 1 1 d . . . . .
C6S C 0.8449(12) 1.0652(7) -0.0360(4) 0.061(3) Uani 1 1 d . . . . .
H6SA H 0.9460 1.0780 -0.0075 0.074 Uiso 1 1 calc R U . . .
H6SB H 0.7555 1.0927 -0.0175 0.074 Uiso 1 1 calc R U . . .
C7S C 0.8855(12) 1.1002(7) -0.0935(4) 0.066(3) Uani 1 1 d . . . . .
H7SA H 0.9782 1.1529 -0.0868 0.079 Uiso 1 1 calc R U . . .
H7SB H 0.7856 1.1166 -0.1130 0.079 Uiso 1 1 calc R U . . .
C8S C 0.9381(15) 1.0234(8) -0.1305(5) 0.082(3) Uani 1 1 d . . . . .
H8SA H 0.9119 1.0240 -0.1736 0.099 Uiso 1 1 calc R U . . .
H8SB H 1.0600 1.0245 -0.1230 0.099 Uiso 1 1 calc R U . . .
C9S C 0.8368(15) 0.9456(8) -0.1096(5) 0.081(3) Uani 1 1 d . . . . .
H9SA H 0.7352 0.9222 -0.1372 0.098 Uiso 1 1 calc R U . . .
H9SB H 0.9032 0.8980 -0.1081 0.098 Uiso 1 1 calc R U . . .
O2S O 0.0696(10) -0.3379(5) 0.9169(3) 0.089(2) Uani 1 1 d . . . . .
C10S C -0.0531(14) -0.4171(8) 0.9064(5) 0.084(3) Uani 1 1 d . . . . .
H10A H 0.0007 -0.4691 0.8965 0.101 Uiso 1 1 calc R U . . .
H10B H -0.1350 -0.4147 0.8729 0.101 Uiso 1 1 calc R U . . .
C11S C -0.135(2) -0.4234(12) 0.9607(7) 0.181(9) Uani 1 1 d . . . . .
H11A H -0.2590 -0.4402 0.9516 0.217 Uiso 1 1 calc R U . . .
H11B H -0.0980 -0.4696 0.9819 0.217 Uiso 1 1 calc R U . . .
C12S C -0.095(2) -0.3420(11) 0.9962(6) 0.165(8) Uani 1 1 d . . . . .
H12A H -0.0463 -0.3489 1.0359 0.198 Uiso 1 1 calc R U . . .
H12B H -0.1979 -0.3165 1.0018 0.198 Uiso 1 1 calc R U . . .
C13S C 0.0222(17) -0.2853(8) 0.9675(5) 0.103(4) Uani 1 1 d . . . . .
H13B H 0.1223 -0.2588 0.9952 0.124 Uiso 1 1 calc R U . . .
H13C H -0.0289 -0.2366 0.9544 0.124 Uiso 1 1 calc R U . . .
O3S O 0.1736(14) 0.8252(7) 0.3816(5) 0.170(5) Uani 1 1 d . . . . .
C14S C 0.229(2) 0.7893(12) 0.3250(9) 0.175(8) Uani 1 1 d . . . . .
H14B H 0.1323 0.7521 0.2996 0.210 Uiso 1 1 calc R U . . .
H14C H 0.3136 0.7521 0.3321 0.210 Uiso 1 1 calc R U . . .
C15S C 0.3060(18) 0.8679(14) 0.2945(9) 0.153(7) Uani 1 1 d . . . . .
H15B H 0.3908 0.8534 0.2668 0.184 Uiso 1 1 calc R U . . .
H15C H 0.2200 0.8936 0.2735 0.184 Uiso 1 1 calc R U . . .
C16S C 0.382(2) 0.9246(11) 0.3498(8) 0.132(5) Uani 1 1 d . . . . .
H16B H 0.4928 0.9097 0.3606 0.158 Uiso 1 1 calc R U . . .
H16C H 0.4020 0.9878 0.3430 0.158 Uiso 1 1 calc R U . . .
C17S C 0.2753(19) 0.9126(9) 0.3980(6) 0.122(5) Uani 1 1 d . . . . .
H17A H 0.2040 0.9583 0.4021 0.146 Uiso 1 1 calc R U . . .
H17B H 0.3429 0.9160 0.4363 0.146 Uiso 1 1 calc R U . . .
C1S C 0.133(4) 0.612(2) 0.4233(14) 0.173(12) Uiso 0.5 1 d D U P A -1
H1SA H 0.0114 0.6105 0.4178 0.259 Uiso 0.5 1 calc R U P A -1
H1SB H 0.1912 0.6734 0.4367 0.259 Uiso 0.5 1 calc R U P A -1
H1SC H 0.1738 0.5904 0.3853 0.259 Uiso 0.5 1 calc R U P A -1
C2S C 0.167(3) 0.553(3) 0.4703(16) 0.209(12) Uiso 0.5 1 d D U P A -1
H2SA H 0.1074 0.4911 0.4572 0.251 Uiso 0.5 1 calc R U P A -1
H2SB H 0.1249 0.5743 0.5087 0.251 Uiso 0.5 1 calc R U P A -1
C3S C 0.358(3) 0.556(3) 0.479(2) 0.228(12) Uiso 0.5 1 d D U P A -1
H3SA H 0.4168 0.6158 0.4973 0.273 Uiso 0.5 1 calc R U P A -1
H3SB H 0.4035 0.5418 0.4397 0.273 Uiso 0.5 1 calc R U P A -1
C4S C 0.383(4) 0.486(3) 0.5199(18) 0.248(13) Uiso 0.5 1 d D U P A -1
H4SA H 0.3744 0.5108 0.5618 0.298 Uiso 0.5 1 calc R U P A -1
H4SB H 0.2907 0.4331 0.5097 0.298 Uiso 0.5 1 calc R U P A -1
C5S C 0.552(5) 0.455(4) 0.515(2) 0.277(19) Uiso 0.5 1 d D U P A -1
H5SA H 0.5596 0.4111 0.5422 0.416 Uiso 0.5 1 calc R U P A -1
H5SB H 0.5602 0.4289 0.4740 0.416 Uiso 0.5 1 calc R U P A -1
H5SC H 0.6440 0.5066 0.5262 0.416 Uiso 0.5 1 calc R U P A -1

loop_
_atom_site_aniso_label
_atom_site_aniso_U_11
_atom_site_aniso_U_22
_atom_site_aniso_U_33
_atom_site_aniso_U_23
_atom_site_aniso_U_13
_atom_site_aniso_U_12
O1 0.053(5) 0.084(6) 0.117(6) 0.060(5) 0.000(4) -0.015(4)
O2 0.052(5) 0.175(9) 0.119(6) 0.106(7) -0.010(5) -0.002(5)
C1 0.035(7) 0.053(7) 0.052(6) 0.017(6) 0.003(6) 0.004(6)
C2 0.037(6) 0.042(6) 0.048(6) 0.005(6) -0.005(5) 0.001(5)
C3 0.034(6) 0.043(6) 0.045(6) -0.003(6) -0.002(5) 0.007(5)
C4 0.046(6) 0.033(6) 0.033(5) 0.011(5) 0.002(5) 0.012(5)
C5 0.021(6) 0.038(6) 0.044(5) 0.001(5) -0.003(5) -0.006(5)
C6 0.031(6) 0.039(6) 0.045(5) 0.005(4) 0.002(5) 0.007(5)
C7 0.044(7) 0.034(6) 0.058(6) 0.010(5) -0.004(5) 0.008(5)
C8 0.029(6) 0.037(6) 0.068(6) -0.007(5) 0.001(5) 0.005(5)
C9 0.035(6) 0.036(6) 0.048(5) 0.006(4) 0.010(5) 0.001(5)
C10 0.038(7) 0.029(6) 0.036(5) 0.005(5) -0.001(5) 0.002(5)
C11 0.040(6) 0.028(6) 0.037(5) 0.013(5) 0.008(5) 0.005(5)
C12 0.030(5) 0.044(6) 0.034(6) 0.016(5) 0.000(5) 0.010(5)
C13 0.049(6) 0.043(7) 0.047(7) 0.017(5) 0.009(5) 0.010(6)
C14 0.052(7) 0.054(8) 0.052(6) 0.010(6) -0.009(5) 0.013(6)
C15 0.039(6) 0.038(6) 0.066(7) -0.003(6) -0.015(6) 0.007(5)
C16 0.042(6) 0.041(7) 0.041(6) 0.006(5) 0.000(5) 0.007(5)
C17 0.034(6) 0.027(6) 0.041(6) 0.001(5) 0.000(5) 0.000(5)
C18 0.034(5) 0.024(6) 0.040(6) 0.003(5) -0.016(5) -0.005(4)
C19 0.026(5) 0.044(7) 0.037(6) 0.005(5) 0.000(4) 0.005(5)
C20 0.039(6) 0.040(7) 0.042(6) -0.007(5) 0.002(4) 0.013(5)
C21 0.043(6) 0.033(6) 0.056(6) 0.014(6) 0.006(5) 0.001(5)
C22 0.037(6) 0.034(7) 0.047(6) 0.013(5) -0.001(5) -0.007(5)
C23 0.030(5) 0.025(6) 0.036(6) 0.005(5) 0.001(4) -0.001(4)
C24 0.036(6) 0.041(6) 0.050(6) 0.006(6) 0.000(5) 0.004(5)
C25 0.043(6) 0.051(7) 0.057(6) 0.015(6) 0.002(5) 0.007(5)
C26 0.054(7) 0.057(7) 0.052(6) 0.009(6) 0.014(5) 0.022(5)
C27 0.059(7) 0.050(7) 0.044(6) 0.004(6) -0.001(5) 0.004(5)
C28 0.060(7) 0.037(6) 0.036(5) 0.020(5) 0.001(5) -0.001(6)
C29 0.067(7) 0.059(7) 0.066(7) 0.030(6) 0.014(6) 0.022(7)
C30 0.070(8) 0.037(7) 0.059(6) 0.009(6) -0.002(6) 0.017(5)
C31 0.049(6) 0.039(6) 0.041(6) -0.001(5) 0.006(5) 0.005(5)
C32 0.051(6) 0.054(7) 0.043(6) 0.006(5) 0.004(5) 0.002(6)
C33 0.056(7) 0.057(7) 0.051(6) 0.017(6) 0.003(6) 0.006(5)
C34 0.056(6) 0.041(6) 0.038(6) 0.012(6) -0.006(5) 0.002(5)
C35 0.066(7) 0.047(6) 0.027(5) 0.026(6) 0.007(5) 0.008(5)
C36 0.049(6) 0.051(7) 0.041(6) -0.006(6) -0.004(5) 0.008(5)
C37 0.039(6) 0.050(7) 0.048(6) -0.007(6) -0.001(5) 0.012(5)
C38 0.042(6) 0.049(7) 0.034(5) 0.016(5) 0.003(5) 0.010(5)
C39 0.026(6) 0.028(5) 0.046(5) 0.004(5) 0.008(5) -0.001(4)
C40 0.041(7) 0.028(6) 0.066(6) 0.006(5) -0.011(6) 0.010(5)
C41 0.031(7) 0.053(7) 0.081(7) 0.001(6) -0.008(5) 0.009(5)
C42 0.034(7) 0.042(6) 0.076(7) -0.003(6) 0.001(6) 0.000(5)
C43 0.032(6) 0.051(7) 0.064(6) -0.001(5) 0.006(6) -0.005(5)
C44 0.018(6) 0.035(6) 0.048(6) 0.002(5) 0.001(4) -0.001(4)
C45 0.032(6) 0.041(6) 0.055(6) 0.014(5) 0.015(5) 0.000(5)
C46 0.028(5) 0.049(7) 0.044(6) 0.020(6) 0.006(5) 0.005(5)
C47 0.044(6) 0.051(7) 0.041(6) 0.016(5) 0.000(5) 0.009(6)
C48 0.044(6) 0.044(7) 0.044(6) 0.006(6) -0.011(5) 0.007(6)
C49 0.039(6) 0.040(6) 0.055(6) -0.002(6) -0.007(5) 0.004(5)
C50 0.036(6) 0.037(7) 0.049(7) 0.013(5) 0.003(5) 0.008(5)
C51 0.023(5) 0.040(6) 0.033(5) 0.005(5) -0.002(4) 0.009(5)
C52 0.023(5) 0.031(6) 0.053(6) -0.005(6) -0.006(5) 0.009(4)
C53 0.040(6) 0.053(8) 0.057(7) 0.001(6) -0.001(5) 0.008(5)
C54 0.048(6) 0.047(8) 0.087(8) -0.026(7) 0.000(5) 0.019(6)
C55 0.060(7) 0.032(7) 0.114(10) 0.012(8) -0.007(7) 0.015(5)
C56 0.034(6) 0.048(8) 0.069(8) 0.018(6) 0.003(5) 0.011(5)
C57 0.030(5) 0.026(6) 0.066(7) 0.023(6) -0.003(5) 0.002(5)
O1S 0.093(5) 0.045(5) 0.072(5) 0.016(4) 0.001(4) -0.018(4)
C6S 0.054(6) 0.062(9) 0.059(7) -0.003(6) 0.000(5) -0.005(6)
C7S 0.068(7) 0.055(8) 0.074(7) 0.026(7) -0.003(6) 0.004(6)
C8S 0.103(9) 0.072(9) 0.075(7) 0.017(7) 0.023(7) 0.016(8)
C9S 0.104(9) 0.075(9) 0.067(8) -0.003(7) 0.000(7) 0.034(8)
O2S 0.106(6) 0.070(6) 0.091(5) 0.019(5) 0.022(5) 0.006(5)
C10S 0.062(7) 0.082(10) 0.091(9) -0.010(7) -0.010(7) -0.012(7)
C11S 0.207(18) 0.145(16) 0.136(13) -0.038(12) 0.110(13) -0.095(13)
C12S 0.223(18) 0.116(14) 0.109(11) -0.023(11) 0.082(11) -0.081(13)
C13S 0.140(11) 0.059(8) 0.112(10) -0.014(8) 0.068(9) 0.023(8)
O3S 0.187(11) 0.094(8) 0.200(11) -0.021(8) 0.087(9) -0.039(8)
C14S 0.122(14) 0.126(16) 0.25(2) -0.099(15) 0.057(14) 0.017(12)
C15S 0.063(10) 0.173(18) 0.197(18) -0.016(16) 0.042(10) -0.030(10)
C16S 0.145(14) 0.105(13) 0.165(15) 0.058(13) 0.039(14) 0.041(11)
C17S 0.134(12) 0.091(12) 0.117(11) -0.003(9) 0.017(10) -0.029(9)

loop_
_atom_type_symbol
_atom_type_description
_atom_type_scat_dispersion_real
_atom_type_scat_dispersion_imag
_atom_type_scat_source
C C 0.0040 0.0020 'XDISP Program in WinGX L.Kissel & R.H.Pratt Acta Cryst A46 170 1990'
H H 0.0000 0.0000 'XDISP Program in WinGX L.Kissel & R.H.Pratt Acta Cryst A46 170 1990'
O O 0.0132 0.0074 'XDISP Program in WinGX L.Kissel & R.H.Pratt Acta Cryst A46 170 1990'

loop_
_geom_angle_atom_site_label_1
_geom_angle_atom_site_label_2
_geom_angle_atom_site_label_3
_geom_angle
C1 O1 H1 109.5
O2 C1 O1 125.2(9)
O2 C1 C2 121.8(9)
O1 C1 C2 113.0(9)
C3 C2 C1 176.8(9)
C2 C3 C4 178.4(9)
C3 C4 C17 113.2(7)
C3 C4 C5 113.3(7)
C17 C4 C5 105.3(6)
C3 C4 C18 113.0(7)
C17 C4 C18 105.2(6)
C5 C4 C18 106.0(6)
C6 C5 C10 121.4(7)
C6 C5 C4 125.6(8)
C10 C5 C4 112.9(7)
C5 C6 C7 118.5(8)
C5 C6 H6A 120.8
C7 C6 H6A 120.8
C8 C7 C6 120.8(8)
C8 C7 H7A 119.6
C6 C7 H7A 119.6
C7 C8 C9 119.8(8)
C7 C8 H8A 120.1
C9 C8 H8A 120.1
C10 C9 C8 119.1(7)
C10 C9 H9A 120.4
C8 C9 H9A 120.4
C9 C10 C5 120.2(7)
C9 C10 C11 126.4(8)
C5 C10 C11 113.4(7)
C24 C11 C23 112.6(7)
C24 C11 C12 114.9(7)
C23 C11 C12 105.1(6)
C24 C11 C10 112.5(7)
C23 C11 C10 106.7(6)
C12 C11 C10 104.3(6)
C13 C12 C17 121.0(8)
C13 C12 C11 126.3(8)
C17 C12 C11 112.7(7)
C12 C13 C14 119.6(8)
C12 C13 H13A 120.2
C14 C13 H13A 120.2
C15 C14 C13 119.1(8)
C15 C14 H14A 120.5
C13 C14 H14A 120.5
C16 C15 C14 121.6(8)
C16 C15 H15A 119.2
C14 C15 H15A 119.2
C15 C16 C17 118.4(8)
C15 C16 H16A 120.8
C17 C16 H16A 120.8
C16 C17 C12 120.2(7)
C16 C17 C4 126.1(8)
C12 C17 C4 113.7(8)
C19 C18 C23 120.7(8)
C19 C18 C4 126.9(7)
C23 C18 C4 112.3(8)
C18 C19 C20 119.4(8)
C18 C19 H19A 120.3
C20 C19 H19A 120.3
C21 C20 C19 119.5(8)
C21 C20 H20A 120.3
C19 C20 H20A 120.3
C20 C21 C22 121.2(8)
C20 C21 H21A 119.4
C22 C21 H21A 119.4
C21 C22 C23 119.5(8)
C21 C22 H22A 120.3
C23 C22 H22A 120.3
C22 C23 C18 119.6(7)
C22 C23 C11 126.0(8)
C18 C23 C11 114.3(8)
C25 C24 C11 175.9(9)
C24 C25 C26 177.5(9)
C27 C26 C25 179.0(10)
C26 C27 C28 176.9(10)
C29 C28 C33 120.3(8)
C29 C28 C27 121.4(9)
C33 C28 C27 118.2(9)
C28 C29 C30 119.6(9)
C28 C29 H29A 120.2
C30 C29 H29A 120.2
C29 C30 C31 122.3(9)
C29 C30 H30A 118.8
C31 C30 H30A 118.8
C30 C31 C32 117.5(8)
C30 C31 C34 121.3(9)
C32 C31 C34 121.2(9)
C31 C32 C33 120.7(9)
C31 C32 H32A 119.6
C33 C32 H32A 119.6
C28 C33 C32 119.4(9)
C28 C33 H33A 120.3
C32 C33 H33A 120.3
C35 C34 C31 177.9(9)
C34 C35 C36 178.4(9)
C37 C36 C35 176.8(9)
C36 C37 C38 179.4(9)
C37 C38 C51 112.7(7)
C37 C38 C39 112.8(7)
C51 C38 C39 106.1(6)
C37 C38 C52 113.2(7)
C51 C38 C52 105.7(6)
C39 C38 C52 105.7(7)
C40 C39 C44 121.1(7)
C40 C39 C38 127.0(8)
C44 C39 C38 111.9(7)
C41 C40 C39 118.4(8)
C41 C40 H40A 120.8
C39 C40 H40A 120.8
C42 C41 C40 120.4(8)
C42 C41 H41A 119.8
C40 C41 H41A 119.8
C41 C42 C43 121.3(9)
C41 C42 H42A 119.4
C43 C42 H42A 119.4
C44 C43 C42 119.9(8)
C44 C43 H43A 120.0
C42 C43 H43A 120.0
C43 C44 C39 118.9(8)
C43 C44 C45 126.7(8)
C39 C44 C45 114.4(7)
C57 C45 C44 105.6(7)
C57 C45 C46 104.6(6)
C44 C45 C46 105.6(7)
C57 C45 H45A 113.4
C44 C45 H45A 113.4
C46 C45 H45A 113.4
C47 C46 C51 120.0(8)
C47 C46 C45 125.4(8)
C51 C46 C45 114.6(8)
C46 C47 C48 119.8(8)
C46 C47 H47A 120.1
C48 C47 H47A 120.1
C47 C48 C49 120.5(8)
C47 C48 H48A 119.8
C49 C48 H48A 119.8
C48 C49 C50 119.7(8)
C48 C49 H49A 120.1
C50 C49 H49A 120.1
C51 C50 C49 119.4(7)
C51 C50 H50A 120.3
C49 C50 H50A 120.3
C50 C51 C46 120.7(7)
C50 C51 C38 127.8(7)
C46 C51 C38 111.5(8)
C53 C52 C57 120.9(8)
C53 C52 C38 127.0(8)
C57 C52 C38 112.2(8)
C54 C53 C52 120.4(9)
C54 C53 H53A 119.8
C52 C53 H53A 119.8
C53 C54 C55 118.3(9)
C53 C54 H54A 120.8
C55 C54 H54A 120.8
C56 C55 C54 120.3(9)
C56 C55 H55A 119.8
C54 C55 H55A 119.8
C57 C56 C55 121.4(9)
C57 C56 H56A 119.3
C55 C56 H56A 119.3
C56 C57 C52 118.7(9)
C56 C57 C45 126.9(8)
C52 C57 C45 114.4(8)
C6S O1S C9S 110.1(7)
O1S C6S C7S 105.4(7)
O1S C6S H6SA 110.7
C7S C6S H6SA 110.7
O1S C6S H6SB 110.7
C7S C6S H6SB 110.7
H6SA C6S H6SB 108.8
C6S C7S C8S 103.5(7)
C6S C7S H7SA 111.1
C8S C7S H7SA 111.1
C6S C7S H7SB 111.1
C8S C7S H7SB 111.1
H7SA C7S H7SB 109.0
C9S C8S C7S 102.9(8)
C9S C8S H8SA 111.2
C7S C8S H8SA 111.2
C9S C8S H8SB 111.2
C7S C8S H8SB 111.2
H8SA C8S H8SB 109.1
O1S C9S C8S 107.8(9)
O1S C9S H9SA 110.2
C8S C9S H9SA 110.2
O1S C9S H9SB 110.2
C8S C9S H9SB 110.2
H9SA C9S H9SB 108.5
C10S O2S C13S 106.4(8)
O2S C10S C11S 106.0(10)
O2S C10S H10A 110.5
C11S C10S H10A 110.5
O2S C10S H10B 110.5
C11S C10S H10B 110.5
H10A C10S H10B 108.7
C12S C11S C10S 108.7(11)
C12S C11S H11A 110.0
C10S C11S H11A 110.0
C12S C11S H11B 110.0
C10S C11S H11B 110.0
H11A C11S H11B 108.3
C11S C12S C13S 108.0(11)
C11S C12S H12A 110.1
C13S C12S H12A 110.1
C11S C12S H12B 110.1
C13S C12S H12B 110.1
H12A C12S H12B 108.4
C12S C13S O2S 107.5(10)
C12S C13S H13B 110.2
O2S C13S H13B 110.2
C12S C13S H13C 110.2
O2S C13S H13C 110.2
H13B C13S H13C 108.5
C17S O3S C14S 106.5(11)
O3S C14S C15S 107.2(13)
O3S C14S H14B 110.3
C15S C14S H14B 110.3
O3S C14S H14C 110.3
C15S C14S H14C 110.3
H14B C14S H14C 108.5
C16S C15S C14S 95.5(14)
C16S C15S H15B 112.6
C14S C15S H15B 112.6
C16S C15S H15C 112.6
C14S C15S H15C 112.6
H15B C15S H15C 110.1
C17S C16S C15S 111.0(14)
C17S C16S H16B 109.4
C15S C16S H16B 109.4
C17S C16S H16C 109.4
C15S C16S H16C 109.4
H16B C16S H16C 108.0
C16S C17S O3S 104.5(12)
C16S C17S H17A 110.9
O3S C17S H17A 110.9
C16S C17S H17B 110.9
O3S C17S H17B 110.9
H17A C17S H17B 108.9
C2S C1S H1SA 109.5
C2S C1S H1SB 109.5
H1SA C1S H1SB 109.5
C2S C1S H1SC 109.5
H1SA C1S H1SC 109.5
H1SB C1S H1SC 109.5
C1S C2S C3S 109.2(14)
C1S C2S H2SA 109.8
C3S C2S H2SA 109.8
C1S C2S H2SB 109.8
C3S C2S H2SB 109.8
H2SA C2S H2SB 108.3
C2S C3S C4S 106.9(14)
C2S C3S H3SA 110.3
C4S C3S H3SA 110.3
C2S C3S H3SB 110.3
C4S C3S H3SB 110.3
H3SA C3S H3SB 108.6
C5S C4S C3S 113.6(16)
C5S C4S H4SA 108.8
C3S C4S H4SA 108.8
C5S C4S H4SB 108.8
C3S C4S H4SB 108.8
H4SA C4S H4SB 107.7
C4S C5S H5SA 109.5
C4S C5S H5SB 109.5
H5SA C5S H5SB 109.5
C4S C5S H5SC 109.5
H5SA C5S H5SC 109.5
H5SB C5S H5SC 109.5

loop_
_geom_bond_atom_site_label_1
_geom_bond_atom_site_label_2
_geom_bond_distance
O1 C1 1.259(10)
O1 H1 0.8400
O2 C1 1.157(10)
C1 C2 1.450(13)
C2 C3 1.192(12)
C3 C4 1.474(12)
C4 C17 1.531(11)
C4 C5 1.541(11)
C4 C18 1.546(11)
C5 C6 1.369(10)
C5 C10 1.377(10)
C6 C7 1.388(11)
C6 H6A 0.9500
C7 C8 1.371(10)
C7 H7A 0.9500
C8 C9 1.402(11)
C8 H8A 0.9500
C9 C10 1.368(10)
C9 H9A 0.9500
C10 C11 1.549(11)
C11 C24 1.459(12)
C11 C23 1.515(11)
C11 C12 1.545(11)
C12 C13 1.353(11)
C12 C17 1.381(10)
C13 C14 1.387(12)
C13 H13A 0.9500
C14 C15 1.375(11)
C14 H14A 0.9500
C15 C16 1.373(11)
C15 H15A 0.9500
C16 C17 1.376(11)
C16 H16A 0.9500
C18 C19 1.375(11)
C18 C23 1.380(10)
C19 C20 1.383(11)
C19 H19A 0.9500
C20 C21 1.370(10)
C20 H20A 0.9500
C21 C22 1.374(11)
C21 H21A 0.9500
C22 C23 1.376(11)
C22 H22A 0.9500
C24 C25 1.192(12)
C25 C26 1.391(14)
C26 C27 1.221(14)
C27 C28 1.410(13)
C28 C29 1.363(12)
C28 C33 1.384(12)
C29 C30 1.374(11)
C29 H29A 0.9500
C30 C31 1.377(12)
C30 H30A 0.9500
C31 C32 1.392(12)
C31 C34 1.438(13)
C32 C33 1.394(11)
C32 H32A 0.9500
C33 H33A 0.9500
C34 C35 1.166(12)
C35 C36 1.339(14)
C36 C37 1.227(13)
C37 C38 1.487(13)
C38 C51 1.523(11)
C38 C39 1.540(11)
C38 C52 1.544(11)
C39 C40 1.383(10)
C39 C44 1.391(10)
C40 C41 1.376(12)
C40 H40A 0.9500
C41 C42 1.355(11)
C41 H41A 0.9500
C42 C43 1.374(12)
C42 H42A 0.9500
C43 C44 1.361(11)
C43 H43A 0.9500
C44 C45 1.514(11)
C45 C57 1.502(12)
C45 C46 1.526(12)
C45 H45A 1.0000
C46 C47 1.365(11)
C46 C51 1.397(10)
C47 C48 1.386(11)
C47 H47A 0.9500
C48 C49 1.387(10)
C48 H48A 0.9500
C49 C50 1.392(11)
C49 H49A 0.9500
C50 C51 1.371(11)
C50 H50A 0.9500
C52 C53 1.383(11)
C52 C57 1.386(10)
C53 C54 1.378(12)
C53 H53A 0.9500
C54 C55 1.404(13)
C54 H54A 0.9500
C55 C56 1.372(13)
C55 H55A 0.9500
C56 C57 1.364(12)
C56 H56A 0.9500
O1S C6S 1.404(11)
O1S C9S 1.425(11)
C6S C7S 1.498(11)
C6S H6SA 0.9900
C6S H6SB 0.9900
C7S C8S 1.506(13)
C7S H7SA 0.9900
C7S H7SB 0.9900
C8S C9S 1.467(13)
C8S H8SA 0.9900
C8S H8SB 0.9900
C9S H9SA 0.9900
C9S H9SB 0.9900
O2S C10S 1.413(11)
O2S C13S 1.431(12)
C10S C11S 1.433(14)
C10S H10A 0.9900
C10S H10B 0.9900
C11S C12S 1.380(18)
C11S H11A 0.9900
C11S H11B 0.9900
C12S C13S 1.411(15)
C12S H12A 0.9900
C12S H12B 0.9900
C13S H13B 0.9900
C13S H13C 0.9900
O3S C17S 1.440(14)
O3S C14S 1.457(16)
C14S C15S 1.52(2)
C14S H14B 0.9900
C14S H14C 0.9900
C15S C16S 1.471(19)
C15S H15B 0.9900
C15S H15C 0.9900
C16S C17S 1.439(16)
C16S H16B 0.9900
C16S H16C 0.9900
C17S H17A 0.9900
C17S H17B 0.9900
C1S C2S 1.531(10)
C1S H1SA 0.9800
C1S H1SB 0.9800
C1S H1SC 0.9800
C2S C3S 1.539(11)
C2S H2SA 0.9900
C2S H2SB 0.9900
C3S C4S 1.547(11)
C3S H3SA 0.9900
C3S H3SB 0.9900
C4S C5S 1.532(11)
C4S H4SA 0.9900
C4S H4SB 0.9900
C5S H5SA 0.9800
C5S H5SB 0.9800
C5S H5SC 0.9800

loop_
_geom_hbond_atom_site_label_D
_geom_hbond_atom_site_label_H
_geom_hbond_atom_site_label_A
_geom_hbond_distance_DH
_geom_hbond_distance_HA
_geom_hbond_distance_DA
_geom_hbond_angle_DHA
_geom_hbond_site_symmetry_A
O1 H1 O1S 0.84 1.81 2.593(8) 153.8 .
C6S H6SB O2 0.99 2.41 3.384(13) 169.6 2_675
